data_7051263
loop_
_publ_author_name
'Christopher Pigge, F.'
'Zheng, Zhanmiao'
'Rath, Nigam P.'

_publ_section_title
;
 1,3,5-Triaroylbenzenes as versatile inclusion hosts via
 C--H&#x00B7;&#x00B7;&#x00B7;O hydrogen bonding
;
_journal_issue 4
_journal_name_full 'New Journal of Chemistry'
_journal_page_first 183
_journal_paper_doi 10.1039/a910190j
_journal_volume 24
_journal_year 2000
_chemical_formula_moiety 'C27 H15 N3 O9 .C2 H6 S O'
_chemical_formula_sum 'C29 H21 N3 O10 S'
_chemical_formula_weight 603.55
_chemical_name_systematic
;
 ?
;
_space_group_IT_number 14
_symmetry_cell_setting monoclinic
_symmetry_space_group_name_Hall '-P 2yn'
_symmetry_space_group_name_H-M 'P 1 21/n 1'
_atom_sites_solution_hydrogens geom
_atom_sites_solution_primary direct
_atom_sites_solution_secondary difmap
_audit_creation_method SHELXL-97
_cell_angle_alpha 90.00
_cell_angle_beta 107.197(1)
_cell_angle_gamma 90.00
_cell_formula_units_Z 4
_cell_length_a 12.8116(2)
_cell_length_b 12.1494(2)
_cell_length_c 18.2432(2)
_cell_measurement_reflns_used 6667
_cell_measurement_temperature 213(2)
_cell_measurement_theta_max 26.35
_cell_measurement_theta_min 2.35
_cell_volume 2712.67(7)
_computing_cell_refinement 'Bruker SMART'
_computing_data_collection 'Bruker SMART'
_computing_data_reduction 'Bruker SAINT'
_computing_molecular_graphics 'Bruker SHELXTL'
_computing_publication_material 'Bruker SHELXTL'
_computing_structure_refinement 'SHELXTL (Sheldrick, 1999)'
_computing_structure_solution 'SHELXTL (Sheldrick, 1999)'
_diffrn_ambient_temperature 213(2)
_diffrn_measured_fraction_theta_full 0.998
_diffrn_measured_fraction_theta_max 0.998
_diffrn_measurement_device_type 'CCD area detector'
_diffrn_measurement_method 'phi and omega scans'
_diffrn_radiation_monochromator graphite
_diffrn_radiation_source 'long-fine-focus sealed tube'
_diffrn_radiation_type MoK\a
_diffrn_radiation_wavelength 0.71073
_diffrn_reflns_av_R_equivalents 0.05
_diffrn_reflns_av_sigmaI/netI 0.0309
_diffrn_reflns_limit_h_max 15
_diffrn_reflns_limit_h_min -16
_diffrn_reflns_limit_k_max 15
_diffrn_reflns_limit_k_min -15
_diffrn_reflns_limit_l_max 22
_diffrn_reflns_limit_l_min -22
_diffrn_reflns_number 49620
_diffrn_reflns_theta_full 26.39
_diffrn_reflns_theta_max 26.39
_diffrn_reflns_theta_min 1.73
_exptl_absorpt_coefficient_mu 0.186
_exptl_absorpt_correction_T_max 0.9853
_exptl_absorpt_correction_T_min 0.9394
_exptl_absorpt_correction_type none
_exptl_crystal_colour colorless
_exptl_crystal_density_diffrn 1.478
_exptl_crystal_density_meas ?
_exptl_crystal_density_method 'not measured'
_exptl_crystal_description octagonal
_exptl_crystal_F_000 1248
_exptl_crystal_size_max 0.34
_exptl_crystal_size_mid 0.30
_exptl_crystal_size_min 0.08
_refine_diff_density_max 0.186
_refine_diff_density_min -0.282
_refine_diff_density_rms 0.043
_refine_ls_extinction_method none
_refine_ls_goodness_of_fit_ref 1.025
_refine_ls_hydrogen_treatment noref
_refine_ls_matrix_type full
_refine_ls_number_parameters 398
_refine_ls_number_reflns 5548
_refine_ls_number_restraints 0
_refine_ls_restrained_S_all 1.025
_refine_ls_R_factor_all 0.0629
_refine_ls_R_factor_gt 0.0380
_refine_ls_shift/su_max 0.001
_refine_ls_shift/su_mean 0.000
_refine_ls_structure_factor_coef Fsqd
_refine_ls_weighting_details 'calc w=1/[\s^2^(Fo^2^)+(0.0435P)^2^+0.5600P] where P=(Fo^2^+2Fc^2^)/3'
_refine_ls_weighting_scheme calc
_refine_ls_wR_factor_gt 0.0845
_refine_ls_wR_factor_ref 0.0929
_reflns_number_gt 4026
_reflns_number_total 5548
_reflns_threshold_expression >2sigma(I)
_cod_data_source_file a910190j.txt
_cod_data_source_block p12499
_cod_depositor_comments
;
The following automatic conversions were performed:
'_symmetry_cell_setting' value 'Monoclinic' changed to 'monoclinic'
according to '/home/saulius/struct/CIF-dictionaries/cif_core.dic'
dictionary named 'cif_core.dic' version 2.4.1 from 2010-06-29.

Automatic conversion script
Id: cif_fix_enum 1527 2010-12-29 10:47:43Z saulius 

The following automatic conversions were performed:

'_exptl_crystal_density_meas' value 'no' was changed to '?' - the
value is perceived as not measured.

Automatic conversion script
Id: cif_fix_values 3008 2015-01-20 13:52:24Z robertas 
;
_cod_original_sg_symbol_H-M P2(1)/n
_cod_database_code 7051263

loop_
_symmetry_equiv_pos_as_xyz
'x, y, z'
'-x+1/2, y+1/2, -z+1/2'
'-x, -y, -z'
'x-1/2, -y-1/2, z-1/2'

loop_
_atom_site_label
_atom_site_type_symbol
_atom_site_fract_x
_atom_site_fract_y
_atom_site_fract_z
_atom_site_U_iso_or_equiv
_atom_site_adp_type
_atom_site_occupancy
_atom_site_symmetry_multiplicity
_atom_site_calc_flag
_atom_site_refinement_flags
_atom_site_disorder_assembly
_atom_site_disorder_group
O1 O 0.61637(10) 0.38386(9) 1.03665(7) 0.0369(3) Uani 1 1 d . . .
O2 O 0.54582(10) 0.85632(10) 0.93833(8) 0.0494(4) Uani 1 1 d . . .
O3 O 0.96379(10) 0.73183(10) 1.19929(7) 0.0423(3) Uani 1 1 d . . .
O4 O 0.38722(12) 0.23397(13) 0.65915(8) 0.0636(4) Uani 1 1 d . . .
O5 O 0.49847(12) 0.34333(13) 0.62728(8) 0.0600(4) Uani 1 1 d . . .
O6 O 0.83642(10) 1.33932(9) 0.97724(8) 0.0441(3) Uani 1 1 d . . .
O7 O 0.97371(10) 1.24781(10) 0.96369(8) 0.0451(3) Uani 1 1 d . . .
O8 O 1.27459(13) 0.25783(12) 1.29247(8) 0.0625(4) Uani 1 1 d . . .
O9 O 1.26549(13) 0.24425(13) 1.17339(9) 0.0658(5) Uani 1 1 d . . .
N1 N 0.45899(13) 0.30377(14) 0.67465(9) 0.0446(4) Uani 1 1 d . . .
N2 N 0.88126(11) 1.25287(11) 0.96998(8) 0.0327(3) Uani 1 1 d . . .
N3 N 1.24038(12) 0.28777(12) 1.22598(9) 0.0392(4) Uani 1 1 d . . .
C1 C 0.62632(12) 0.44483(12) 0.98628(10) 0.0278(4) Uani 1 1 d . . .
C2 C 0.58008(12) 0.41317(12) 0.90366(9) 0.0284(4) Uani 1 1 d . . .
C3 C 0.50680(13) 0.32530(13) 0.88529(10) 0.0321(4) Uani 1 1 d . . .
H3 H 0.4846 0.2903 0.9242 0.039 Uiso 1 1 calc R . .
C4 C 0.46657(14) 0.28930(14) 0.81037(10) 0.0362(4) Uani 1 1 d . . .
H4 H 0.4169 0.2304 0.7977 0.043 Uiso 1 1 calc R . .
C5 C 0.50098(13) 0.34186(14) 0.75465(10) 0.0351(4) Uani 1 1 d . . .
C6 C 0.57418(14) 0.42840(15) 0.77074(10) 0.0395(4) Uani 1 1 d . . .
H6 H 0.5967 0.4624 0.7317 0.047 Uiso 1 1 calc R . .
C7 C 0.61339(14) 0.46347(14) 0.84593(10) 0.0358(4) Uani 1 1 d . . .
H7 H 0.6633 0.5222 0.8582 0.043 Uiso 1 1 calc R . .
C8 C 0.68719(12) 0.55106(12) 1.00739(9) 0.0265(3) Uani 1 1 d . . .
C9 C 0.64478(13) 0.64981(12) 0.97350(9) 0.0279(4) Uani 1 1 d . . .
H9 H 0.5790 0.6505 0.9333 0.033 Uiso 1 1 calc R . .
C10 C 0.69960(12) 0.74848(12) 0.99893(9) 0.0265(3) Uani 1 1 d . . .
C11 C 0.79764(12) 0.74676(12) 1.05746(9) 0.0273(3) Uani 1 1 d . . .
H11 H 0.8349 0.8130 1.0744 0.033 Uiso 1 1 calc R . .
C12 C 0.84156(12) 0.64739(12) 1.09152(9) 0.0263(3) Uani 1 1 d . . .
C13 C 0.78547(12) 0.54994(13) 1.06686(9) 0.0276(4) Uani 1 1 d . . .
H13 H 0.8137 0.4830 1.0902 0.033 Uiso 1 1 calc R . .
C14 C 0.64450(13) 0.85344(13) 0.96651(10) 0.0311(4) Uani 1 1 d . . .
C15 C 0.71034(12) 0.95592(12) 0.96910(9) 0.0277(4) Uani 1 1 d . . .
C16 C 0.66673(13) 1.05531(13) 0.98424(10) 0.0318(4) Uani 1 1 d . . .
H16 H 0.5983 1.0562 0.9934 0.038 Uiso 1 1 calc R . .
C17 C 0.72314(13) 1.15245(13) 0.98595(10) 0.0317(4) Uani 1 1 d . . .
H17 H 0.6953 1.2193 0.9982 0.038 Uiso 1 1 calc R . .
C18 C 0.82164(13) 1.14912(12) 0.96928(9) 0.0272(3) Uani 1 1 d . . .
C19 C 0.86640(13) 1.05231(13) 0.95280(9) 0.0300(4) Uani 1 1 d . . .
H19 H 0.9332 1.0525 0.9412 0.036 Uiso 1 1 calc R . .
C20 C 0.81086(13) 0.95497(13) 0.95372(9) 0.0304(4) Uani 1 1 d . . .
H20 H 0.8409 0.8879 0.9440 0.037 Uiso 1 1 calc R . .
C21 C 0.94388(13) 0.65150(13) 1.15795(9) 0.0297(4) Uani 1 1 d . . .
C22 C 1.01927(12) 0.55416(13) 1.17413(9) 0.0275(4) Uani 1 1 d . . .
C23 C 1.07568(13) 0.52976(14) 1.25013(10) 0.0344(4) Uani 1 1 d . . .
H23 H 1.0655 0.5736 1.2899 0.041 Uiso 1 1 calc R . .
C24 C 1.14663(14) 0.44112(14) 1.26726(10) 0.0359(4) Uani 1 1 d . . .
H24 H 1.1826 0.4222 1.3185 0.043 Uiso 1 1 calc R . .
C25 C 1.16333(13) 0.38124(13) 1.20759(10) 0.0308(4) Uani 1 1 d . . .
C26 C 1.11071(13) 0.40462(14) 1.13158(10) 0.0333(4) Uani 1 1 d . . .
H26 H 1.1245 0.3632 1.0920 0.040 Uiso 1 1 calc R . .
C27 C 1.03690(13) 0.49100(14) 1.11548(10) 0.0320(4) Uani 1 1 d . . .
H27 H 0.9983 0.5071 1.0642 0.038 Uiso 1 1 calc R . .
S1 S 0.76220(4) 0.97316(4) 0.18085(3) 0.04290(19) Uani 0.9195(18) 1 d P A 1
S1' S 0.6866(7) 0.9694(8) 0.2156(6) 0.080(3) Uani 0.0805(18) 1 d P A 2
C1S C 0.69131(18) 1.0870(2) 0.20437(15) 0.0695(7) Uani 1 1 d . . .
H1SA H 0.6535 1.1266 0.1579 0.104 Uiso 1 1 calc R A 1
H1SB H 0.7430 1.1359 0.2389 0.104 Uiso 1 1 calc R A 1
H1SC H 0.6387 1.0609 0.2292 0.104 Uiso 1 1 calc R A 1
C2S C 0.81998(19) 0.92001(19) 0.27457(12) 0.0603(6) Uani 1 1 d . . .
H2SA H 0.8634 0.8554 0.2722 0.090 Uiso 1 1 calc R A 1
H2SB H 0.7620 0.9000 0.2963 0.090 Uiso 1 1 calc R A 1
H2SC H 0.8662 0.9755 0.3065 0.090 Uiso 1 1 calc R A 1
O1S O 0.67591(13) 0.89409(12) 0.13948(9) 0.0633(4) Uani 1 1 d . . .

loop_
_atom_site_aniso_label
_atom_site_aniso_U_11
_atom_site_aniso_U_22
_atom_site_aniso_U_33
_atom_site_aniso_U_23
_atom_site_aniso_U_13
_atom_site_aniso_U_12
O1 0.0457(7) 0.0309(6) 0.0344(7) 0.0009(5) 0.0122(6) -0.0097(5)
O2 0.0276(7) 0.0324(7) 0.0763(10) 0.0043(6) -0.0029(6) 0.0005(5)
O3 0.0434(7) 0.0335(7) 0.0407(8) -0.0100(6) -0.0020(6) 0.0015(6)
O4 0.0571(9) 0.0785(11) 0.0493(9) -0.0273(8) 0.0067(7) -0.0200(8)
O5 0.0657(10) 0.0796(11) 0.0350(8) -0.0079(7) 0.0153(7) -0.0007(8)
O6 0.0510(8) 0.0253(6) 0.0578(9) -0.0010(6) 0.0190(7) -0.0019(6)
O7 0.0359(7) 0.0445(8) 0.0582(9) 0.0060(6) 0.0188(6) -0.0067(6)
O8 0.0712(10) 0.0665(10) 0.0455(9) 0.0137(7) 0.0104(8) 0.0332(8)
O9 0.0724(10) 0.0698(10) 0.0499(9) -0.0119(8) 0.0097(8) 0.0351(9)
N1 0.0391(9) 0.0527(10) 0.0386(10) -0.0113(8) 0.0063(8) 0.0062(8)
N2 0.0347(8) 0.0324(8) 0.0287(8) 0.0023(6) 0.0061(6) -0.0046(6)
N3 0.0337(8) 0.0382(9) 0.0417(10) -0.0016(7) 0.0047(7) 0.0060(7)
C1 0.0260(8) 0.0240(8) 0.0337(10) -0.0009(7) 0.0093(7) 0.0001(6)
C2 0.0260(8) 0.0248(8) 0.0334(10) -0.0027(7) 0.0075(7) -0.0020(7)
C3 0.0320(9) 0.0288(9) 0.0353(10) -0.0014(7) 0.0095(7) -0.0041(7)
C4 0.0332(9) 0.0318(9) 0.0403(11) -0.0081(8) 0.0058(8) -0.0050(7)
C5 0.0317(9) 0.0404(10) 0.0301(10) -0.0079(8) 0.0044(7) 0.0030(8)
C6 0.0418(10) 0.0453(11) 0.0329(11) -0.0010(8) 0.0135(8) -0.0057(8)
C7 0.0359(9) 0.0352(9) 0.0358(10) -0.0054(8) 0.0096(8) -0.0098(8)
C8 0.0272(8) 0.0240(8) 0.0290(9) -0.0026(7) 0.0096(7) -0.0019(6)
C9 0.0258(8) 0.0276(8) 0.0292(9) -0.0009(7) 0.0066(7) -0.0003(7)
C10 0.0264(8) 0.0239(8) 0.0294(9) 0.0007(7) 0.0087(7) 0.0001(6)
C11 0.0296(8) 0.0234(8) 0.0292(9) -0.0026(7) 0.0091(7) -0.0036(7)
C12 0.0271(8) 0.0262(8) 0.0255(9) -0.0004(6) 0.0074(7) -0.0007(7)
C13 0.0302(8) 0.0244(8) 0.0278(9) 0.0018(7) 0.0080(7) 0.0007(7)
C14 0.0300(9) 0.0268(8) 0.0340(10) -0.0003(7) 0.0056(7) 0.0008(7)
C15 0.0275(8) 0.0257(8) 0.0268(9) 0.0024(7) 0.0031(7) 0.0015(7)
C16 0.0286(9) 0.0287(9) 0.0388(10) 0.0041(7) 0.0111(8) 0.0017(7)
C17 0.0350(9) 0.0246(8) 0.0357(10) 0.0018(7) 0.0109(7) 0.0031(7)
C18 0.0280(8) 0.0258(8) 0.0246(9) 0.0030(6) 0.0031(7) -0.0028(7)
C19 0.0267(8) 0.0326(9) 0.0301(9) 0.0032(7) 0.0074(7) 0.0014(7)
C20 0.0313(9) 0.0261(8) 0.0326(10) -0.0010(7) 0.0075(7) 0.0050(7)
C21 0.0310(9) 0.0280(8) 0.0296(9) 0.0001(7) 0.0079(7) -0.0030(7)
C22 0.0241(8) 0.0273(8) 0.0293(9) -0.0006(7) 0.0050(7) -0.0041(6)
C23 0.0339(9) 0.0369(9) 0.0286(9) -0.0070(8) 0.0033(7) 0.0022(8)
C24 0.0342(9) 0.0408(10) 0.0272(9) -0.0002(8) 0.0005(7) 0.0037(8)
C25 0.0258(8) 0.0287(8) 0.0353(10) 0.0000(7) 0.0050(7) -0.0007(7)
C26 0.0334(9) 0.0365(9) 0.0303(10) -0.0031(7) 0.0101(8) 0.0006(7)
C27 0.0315(9) 0.0368(9) 0.0262(9) 0.0020(7) 0.0061(7) -0.0003(7)
S1 0.0451(3) 0.0465(3) 0.0435(3) -0.0074(2) 0.0229(2) -0.0081(2)
S1' 0.070(6) 0.081(6) 0.100(7) -0.005(5) 0.042(5) -0.016(4)
C1S 0.0515(13) 0.0655(16) 0.0844(18) -0.0279(13) 0.0092(12) 0.0040(12)
C2S 0.0700(15) 0.0580(13) 0.0537(14) -0.0027(11) 0.0195(12) -0.0070(12)
O1S 0.0743(10) 0.0627(9) 0.0553(9) -0.0218(8) 0.0227(8) -0.0246(8)

loop_
_atom_type_symbol
_atom_type_description
_atom_type_scat_dispersion_real
_atom_type_scat_dispersion_imag
_atom_type_scat_source
C C 0.0033 0.0016 'International Tables Vol C Tables 4.2.6.8 and 6.1.1.4'
H H 0.0000 0.0000 'International Tables Vol C Tables 4.2.6.8 and 6.1.1.4'
N N 0.0061 0.0033 'International Tables Vol C Tables 4.2.6.8 and 6.1.1.4'
O O 0.0106 0.0060 'International Tables Vol C Tables 4.2.6.8 and 6.1.1.4'
S S 0.1246 0.1234 'International Tables Vol C Tables 4.2.6.8 and 6.1.1.4'

loop_
_geom_angle_atom_site_label_1
_geom_angle_atom_site_label_2
_geom_angle_atom_site_label_3
_geom_angle
_geom_angle_site_symmetry_1
_geom_angle_site_symmetry_3
_geom_angle_publ_flag
O4 N1 O5 123.40(17) . . ?
O4 N1 C5 118.50(17) . . ?
O5 N1 C5 118.10(16) . . ?
O6 N2 O7 123.46(14) . . ?
O6 N2 C18 118.51(13) . . ?
O7 N2 C18 118.03(14) . . ?
O8 N3 O9 123.62(16) . . ?
O8 N3 C25 118.42(15) . . ?
O9 N3 C25 117.96(15) . . ?
O1 C1 C2 120.36(14) . . ?
O1 C1 C8 119.56(15) . . ?
C2 C1 C8 120.06(14) . . ?
C7 C2 C3 119.35(15) . . ?
C7 C2 C1 122.08(14) . . ?
C3 C2 C1 118.42(15) . . ?
C4 C3 C2 120.49(16) . . ?
C5 C4 C3 118.41(16) . . ?
C4 C5 C6 122.73(16) . . ?
C4 C5 N1 118.85(16) . . ?
C6 C5 N1 118.42(17) . . ?
C7 C6 C5 118.07(17) . . ?
C6 C7 C2 120.93(16) . . ?
C9 C8 C13 119.95(14) . . ?
C9 C8 C1 121.72(14) . . ?
C13 C8 C1 118.16(14) . . ?
C8 C9 C10 120.17(14) . . ?
C11 C10 C9 119.63(14) . . ?
C11 C10 C14 122.16(14) . . ?
C9 C10 C14 117.97(14) . . ?
C10 C11 C12 120.59(14) . . ?
C13 C12 C11 119.38(14) . . ?
C13 C12 C21 122.33(14) . . ?
C11 C12 C21 118.11(14) . . ?
C12 C13 C8 120.26(14) . . ?
O2 C14 C10 120.18(15) . . ?
O2 C14 C15 119.68(14) . . ?
C10 C14 C15 120.14(13) . . ?
C16 C15 C20 119.67(14) . . ?
C16 C15 C14 118.18(14) . . ?
C20 C15 C14 122.09(14) . . ?
C17 C16 C15 120.55(15) . . ?
C16 C17 C18 118.42(15) . . ?
C19 C18 C17 122.53(15) . . ?
C19 C18 N2 118.93(14) . . ?
C17 C18 N2 118.54(14) . . ?
C18 C19 C20 118.54(15) . . ?
C19 C20 C15 120.24(15) . . ?
O3 C21 C12 120.11(15) . . ?
O3 C21 C22 120.46(14) . . ?
C12 C21 C22 119.40(14) . . ?
C27 C22 C23 119.66(15) . . ?
C27 C22 C21 121.74(15) . . ?
C23 C22 C21 118.56(14) . . ?
C24 C23 C22 120.20(16) . . ?
C25 C24 C23 118.53(16) . . ?
C24 C25 C26 122.77(15) . . ?
C24 C25 N3 118.43(15) . . ?
C26 C25 N3 118.79(15) . . ?
C25 C26 C27 117.98(16) . . ?
C26 C27 C22 120.78(16) . . ?
O1S S1 C2S 106.82(10) . . ?
O1S S1 C1S 105.60(10) . . ?
C2S S1 C1S 98.53(12) . . ?
C1S S1' O1S 115.4(6) . . ?
C1S S1' C2S 109.6(5) . . ?
O1S S1' C2S 98.4(5) . . ?
S1' C1S S1 46.4(3) . . ?
S1 C2S S1' 42.4(3) . . ?
S1 O1S S1' 49.1(3) . . ?

loop_
_geom_bond_atom_site_label_1
_geom_bond_atom_site_label_2
_geom_bond_distance
_geom_bond_site_symmetry_2
_geom_bond_publ_flag
O1 C1 1.2161(19) . ?
O2 C14 1.2163(19) . ?
O3 C21 1.2135(19) . ?
O4 N1 1.221(2) . ?
O5 N1 1.221(2) . ?
O6 N2 1.2229(18) . ?
O7 N2 1.2248(18) . ?
O8 N3 1.2170(19) . ?
O9 N3 1.219(2) . ?
N1 C5 1.473(2) . ?
N2 C18 1.472(2) . ?
N3 C25 1.477(2) . ?
C1 C2 1.498(2) . ?
C1 C8 1.498(2) . ?
C2 C7 1.389(2) . ?
C2 C3 1.395(2) . ?
C3 C4 1.382(2) . ?
C4 C5 1.379(3) . ?
C5 C6 1.381(2) . ?
C6 C7 1.381(2) . ?
C8 C9 1.385(2) . ?
C8 C13 1.398(2) . ?
C9 C10 1.397(2) . ?
C10 C11 1.388(2) . ?
C10 C14 1.493(2) . ?
C11 C12 1.398(2) . ?
C12 C13 1.389(2) . ?
C12 C21 1.500(2) . ?
C14 C15 1.497(2) . ?
C15 C16 1.392(2) . ?
C15 C20 1.397(2) . ?
C16 C17 1.379(2) . ?
C17 C18 1.383(2) . ?
C18 C19 1.380(2) . ?
C19 C20 1.383(2) . ?
C21 C22 1.500(2) . ?
C22 C27 1.388(2) . ?
C22 C23 1.393(2) . ?
C23 C24 1.384(2) . ?
C24 C25 1.378(2) . ?
C25 C26 1.380(2) . ?
C26 C27 1.385(2) . ?
S1 O1S 1.4903(15) . ?
S1 C2S 1.772(2) . ?
S1 C1S 1.776(2) . ?
S1' C1S 1.448(9) . ?
S1' O1S 1.634(10) . ?
S1' C2S 1.830(10) . ?
